data_2243571
loop_
_publ_author_name
'Kansiz, Sevgi'
'Agar, Tuggan'
'Dege, Necmi'
'Dogan, Onur Erman'
'Ahmed, Ruby'
'Saif, Eiad'

_publ_section_title
;
 Crystal structure and Hirshfeld surface analysis of
 (<i>E</i>)-2-{[(2-iodophenyl)imino]methyl}-6-methylphenol
;
_journal_coeditor_code ZL2795
_journal_issue 10
_journal_name_full 'Acta Crystallographica Section E'
_journal_page_first 1595
_journal_page_last 1598
_journal_paper_doi 10.1107/S2056989020011974
_journal_volume 76
_journal_year 2020
_chemical_formula_iupac 'C14 H12 I N O'
_chemical_formula_moiety 'C14 H12 I N O'
_chemical_formula_sum 'C14 H12 I N O'
_chemical_formula_weight 337.15
_chemical_name_systematic
;
(<i>E</i>)-2-{[(2-Iodophenyl)imino]methyl}-6-methylphenol
;
_space_group_crystal_system orthorhombic
_space_group_IT_number 19
_space_group_name_Hall 'P 2ac 2ab'
_space_group_name_H-M_alt 'P 21 21 21'
_atom_sites_solution_hydrogens mixed
_atom_sites_solution_primary direct
_atom_sites_solution_secondary difmap
_audit_creation_method SHELXL-2017/1
_cell_angle_alpha 90
_cell_angle_beta 90
_cell_angle_gamma 90
_cell_formula_units_Z 4
_cell_length_a 8.1730(4)
_cell_length_b 11.8143(9)
_cell_length_c 13.1721(8)
_cell_measurement_reflns_used 6431
_cell_measurement_temperature 296(2)
_cell_measurement_theta_max 32.60
_cell_measurement_theta_min 2.49
_cell_volume 1271.88(14)
_computing_cell_refinement
;
X-AREA (Stoe & Cie, 2002)
;
_computing_data_collection
;
X-AREA (Stoe & Cie, 2002)
;
_computing_data_reduction
;
X-RED (Stoe & Cie, 2002)
;
_computing_molecular_graphics
;
PLATON (Spek, 2020)
;
_computing_publication_material
;
WinGX (Farrugia, 2012)
;
_computing_structure_refinement
;
<i>SHELXL2017/1</i> (Sheldrick, 2015b)
;
_computing_structure_solution
;
<i>SHELXT2017/1</i> (Sheldrick, 2015a)
;
_diffrn_ambient_temperature 296(2)
_diffrn_detector 'image plate (34 cm diameter)'
_diffrn_detector_area_resol_mean 6.67
_diffrn_measured_fraction_theta_full 0.996
_diffrn_measured_fraction_theta_max 0.997
_diffrn_measurement_device '2-circle goniometer'
_diffrn_measurement_device_type 'Stoe IPDS 2'
_diffrn_measurement_method 'rotation method'
_diffrn_radiation_monochromator 'plane graphite'
_diffrn_radiation_type 'Mo K\a'
_diffrn_radiation_wavelength 0.71073
_diffrn_reflns_av_R_equivalents 0.0330
_diffrn_reflns_av_unetI/netI 0.0399
_diffrn_reflns_limit_h_max 10
_diffrn_reflns_limit_h_min -8
_diffrn_reflns_limit_k_max 14
_diffrn_reflns_limit_k_min -14
_diffrn_reflns_limit_l_max 16
_diffrn_reflns_limit_l_min -12
_diffrn_reflns_number 5163
_diffrn_reflns_theta_full 25.242
_diffrn_reflns_theta_max 25.997
_diffrn_reflns_theta_min 2.933
_diffrn_source 'sealed X-ray tube, 12 x 0.4 mm long-fine focus'
_diffrn_source_current 45
_diffrn_source_power 2.25
_diffrn_source_voltage 50
_exptl_absorpt_coefficient_mu 2.500
_exptl_absorpt_correction_T_max 0.7844
_exptl_absorpt_correction_T_min 0.3652
_exptl_absorpt_correction_type integration
_exptl_absorpt_process_details
;
(X-RED32; Stoe & Cie, 2002)
;
_exptl_crystal_colour orange
_exptl_crystal_density_diffrn 1.761
_exptl_crystal_description rod
_exptl_crystal_F_000 656
_exptl_crystal_size_max 0.660
_exptl_crystal_size_mid 0.343
_exptl_crystal_size_min 0.130
_refine_diff_density_max 0.458
_refine_diff_density_min -0.207
_refine_ls_extinction_method none
_refine_ls_goodness_of_fit_ref 0.920
_refine_ls_hydrogen_treatment mixed
_refine_ls_matrix_type full
_refine_ls_number_parameters 160
_refine_ls_number_reflns 2482
_refine_ls_number_restraints 0
_refine_ls_restrained_S_all 0.920
_refine_ls_R_factor_all 0.0444
_refine_ls_R_factor_gt 0.0312
_refine_ls_shift/su_max 0.001
_refine_ls_shift/su_mean 0.000
_refine_ls_structure_factor_coef Fsqd
_refine_ls_weighting_details 'w=1/[\s^2^(Fo^2^)+(0.0304P)^2^] where P=(Fo^2^+2Fc^2^)/3'
_refine_ls_weighting_scheme calc
_refine_ls_wR_factor_gt 0.0598
_refine_ls_wR_factor_ref 0.0628
_reflns_number_gt 1949
_reflns_number_total 2482
_reflns_threshold_expression 'I > 2\s(I)'
_cod_data_source_file zl2795sup1.cif
_cod_data_source_block I
_cod_database_code 2243571
_shelx_space_group_comment
;
The symmetry employed for this shelxl refinement is uniquely defined
by the following loop, which should always be used as a source of
symmetry information in preference to the above space-group names.
They are only intended as comments.
;
_shelx_estimated_absorpt_t_min 0.289
_shelx_estimated_absorpt_t_max 0.737

loop_
_space_group_symop_operation_xyz
'x, y, z'
'-x+1/2, -y, z+1/2'
'-x, y+1/2, -z+1/2'
'x+1/2, -y+1/2, -z'

loop_
_atom_site_type_symbol
_atom_site_label
_atom_site_fract_x
_atom_site_fract_y
_atom_site_fract_z
_atom_site_U_iso_or_equiv
_atom_site_adp_type
_atom_site_calc_flag
_atom_site_occupancy
_atom_site_disorder_assembly
_atom_site_disorder_group
C C1 0.5327(7) 0.7863(4) 0.8238(6) 0.0512(13) Uani d 1 . .
C C2 0.6359(10) 0.8192(5) 0.9003(6) 0.0664(19) Uani d 1 . .
H H2 0.598522 0.866780 0.951494 0.080 Uiso calc 1 . .
C C3 0.7966(11) 0.7810(6) 0.9008(6) 0.076(2) Uani d 1 . .
H H3 0.867715 0.803861 0.951899 0.092 Uiso calc 1 . .
C C4 0.8492(8) 0.7109(5) 0.8273(7) 0.0720(18) Uani d 1 . .
H H4 0.956517 0.684703 0.828468 0.086 Uiso calc 1 . .
C C5 0.7452(7) 0.6773(5) 0.7497(6) 0.0632(17) Uani d 1 . .
H H5 0.783507 0.629118 0.699235 0.076 Uiso calc 1 . .
C C6 0.5849(7) 0.7150(5) 0.7469(5) 0.0508(14) Uani d 1 . .
C C7 0.5196(7) 0.6589(5) 0.5815(5) 0.0523(13) Uani d 1 . .
H H7 0.628176 0.672300 0.564200 0.063 Uiso calc 1 . .
C C8 0.4100(7) 0.6148(4) 0.5043(5) 0.0475(14) Uani d 1 . .
C C9 0.4719(8) 0.5869(5) 0.4092(5) 0.0599(17) Uani d 1 . .
H H9 0.582202 0.598902 0.395435 0.072 Uiso calc 1 . .
C C10 0.3738(9) 0.5425(5) 0.3361(6) 0.0661(17) Uani d 1 . .
H H10 0.416758 0.523217 0.273023 0.079 Uiso calc 1 . .
C C11 0.2093(10) 0.5262(5) 0.3564(5) 0.0624(17) Uani d 1 . .
H H11 0.142297 0.496373 0.305986 0.075 Uiso calc 1 . .
C C12 0.1420(8) 0.5532(5) 0.4495(5) 0.0535(15) Uani d 1 . .
C C13 0.2432(7) 0.5988(4) 0.5232(5) 0.0486(15) Uani d 1 . .
C C14 -0.0374(8) 0.5358(6) 0.4703(7) 0.075(2) Uani d 1 . .
H H14A -0.050482 0.493780 0.532175 0.113 Uiso calc 1 . .
H H14B -0.085832 0.494527 0.415201 0.113 Uiso calc 1 . .
H H14C -0.090242 0.607994 0.476842 0.113 Uiso calc 1 . .
I I1 0.29233(6) 0.84637(4) 0.82323(4) 0.07511(17) Uani d 1 . .
O O1 0.1754(5) 0.6247(4) 0.6139(4) 0.0648(12) Uani d 1 . .
N N1 0.4728(6) 0.6802(3) 0.6727(5) 0.0507(11) Uani d 1 . .
H H1 0.254(8) 0.660(5) 0.654(6) 0.08(2) Uiso d 1 . .

loop_
_atom_site_aniso_label
_atom_site_aniso_U_11
_atom_site_aniso_U_22
_atom_site_aniso_U_33
_atom_site_aniso_U_12
_atom_site_aniso_U_13
_atom_site_aniso_U_23
C1 0.050(3) 0.050(3) 0.053(3) -0.005(2) 0.002(4) 0.002(3)
C2 0.074(5) 0.058(4) 0.067(5) -0.010(3) -0.003(4) -0.005(3)
C3 0.073(5) 0.075(4) 0.081(5) -0.014(4) -0.025(5) -0.001(4)
C4 0.058(4) 0.068(3) 0.090(5) -0.005(3) -0.015(5) -0.004(5)
C5 0.050(4) 0.057(4) 0.083(5) 0.002(3) -0.002(3) -0.007(3)
C6 0.049(4) 0.047(3) 0.057(4) -0.002(3) -0.007(3) 0.001(3)
C7 0.049(3) 0.050(3) 0.058(4) 0.002(3) 0.008(3) 0.001(3)
C8 0.046(3) 0.050(3) 0.046(3) 0.003(2) 0.002(3) 0.003(2)
C9 0.054(4) 0.070(4) 0.056(4) -0.001(3) 0.015(3) -0.003(3)
C10 0.074(5) 0.073(4) 0.051(4) 0.006(4) 0.008(4) -0.012(4)
C11 0.072(4) 0.061(3) 0.054(4) -0.001(4) -0.018(4) 0.000(3)
C12 0.049(3) 0.057(3) 0.055(4) -0.001(3) -0.006(3) 0.005(3)
C13 0.045(4) 0.048(3) 0.053(3) 0.004(2) 0.004(3) 0.004(3)
C14 0.053(4) 0.089(4) 0.084(5) -0.008(4) -0.009(4) 0.006(4)
I1 0.0656(3) 0.0895(3) 0.0703(3) 0.0186(2) 0.0053(3) -0.0094(3)
O1 0.049(3) 0.088(3) 0.057(3) -0.002(2) 0.009(2) -0.007(2)
N1 0.047(2) 0.050(2) 0.055(3) -0.0006(18) -0.001(3) 0.002(3)

loop_
_atom_type_symbol
_atom_type_description
_atom_type_scat_dispersion_real
_atom_type_scat_dispersion_imag
_atom_type_scat_source
C C 0.0033 0.0016 'International Tables Vol C Tables 4.2.6.8 and 6.1.1.4'
H H 0.0000 0.0000 'International Tables Vol C Tables 4.2.6.8 and 6.1.1.4'
I I -0.4742 1.8119 'International Tables Vol C Tables 4.2.6.8 and 6.1.1.4'
N N 0.0061 0.0033 'International Tables Vol C Tables 4.2.6.8 and 6.1.1.4'
O O 0.0106 0.0060 'International Tables Vol C Tables 4.2.6.8 and 6.1.1.4'

loop_
_geom_angle_atom_site_label_1
_geom_angle_atom_site_label_2
_geom_angle_atom_site_label_3
_geom_angle_site_symmetry_1
_geom_angle_site_symmetry_3
_geom_angle
_geom_angle_publ_flag
C2 C1 C6 . . 121.4(6) ?
C2 C1 I1 . . 119.0(5) ?
C6 C1 I1 . . 119.6(5) ?
C1 C2 C3 . . 119.6(7) ?
C1 C2 H2 . . 120.2 ?
C3 C2 H2 . . 120.2 ?
C4 C3 C2 . . 120.0(7) ?
C4 C3 H3 . . 120.0 ?
C2 C3 H3 . . 120.0 ?
C3 C4 C5 . . 120.7(7) ?
C3 C4 H4 . . 119.7 ?
C5 C4 H4 . . 119.7 ?
C6 C5 C4 . . 120.5(6) ?
C6 C5 H5 . . 119.7 ?
C4 C5 H5 . . 119.7 ?
C5 C6 C1 . . 117.8(6) ?
C5 C6 N1 . . 122.9(6) ?
C1 C6 N1 . . 119.2(5) ?
N1 C7 C8 . . 122.8(6) ?
N1 C7 H7 . . 118.6 ?
C8 C7 H7 . . 118.6 ?
C9 C8 C13 . . 118.9(6) ?
C9 C8 C7 . . 119.4(6) ?
C13 C8 C7 . . 121.7(6) ?
C10 C9 C8 . . 121.0(6) ?
C10 C9 H9 . . 119.5 ?
C8 C9 H9 . . 119.5 ?
C9 C10 C11 . . 119.3(7) ?
C9 C10 H10 . . 120.3 ?
C11 C10 H10 . . 120.3 ?
C12 C11 C10 . . 121.8(7) ?
C12 C11 H11 . . 119.1 ?
C10 C11 H11 . . 119.1 ?
C11 C12 C13 . . 118.3(6) ?
C11 C12 C14 . . 121.2(6) ?
C13 C12 C14 . . 120.5(6) ?
O1 C13 C12 . . 117.6(5) ?
O1 C13 C8 . . 121.7(6) ?
C12 C13 C8 . . 120.7(6) ?
C12 C14 H14A . . 109.5 ?
C12 C14 H14B . . 109.5 ?
H14A C14 H14B . . 109.5 ?
C12 C14 H14C . . 109.5 ?
H14A C14 H14C . . 109.5 ?
H14B C14 H14C . . 109.5 ?
C13 O1 H1 . . 109(4) ?
C7 N1 C6 . . 121.0(5) ?

loop_
_geom_bond_atom_site_label_1
_geom_bond_atom_site_label_2
_geom_bond_site_symmetry_2
_geom_bond_distance
_geom_bond_publ_flag
C1 C2 . 1.370(10) ?
C1 C6 . 1.385(9) ?
C1 I1 . 2.089(6) ?
C2 C3 . 1.389(11) ?
C2 H2 . 0.9300 ?
C3 C4 . 1.344(11) ?
C3 H3 . 0.9300 ?
C4 C5 . 1.387(10) ?
C4 H4 . 0.9300 ?
C5 C6 . 1.384(8) ?
C5 H5 . 0.9300 ?
C6 N1 . 1.401(8) ?
C7 N1 . 1.286(8) ?
C7 C8 . 1.451(9) ?
C7 H7 . 0.9300 ?
C8 C9 . 1.390(9) ?
C8 C13 . 1.399(8) ?
C9 C10 . 1.359(10) ?
C9 H9 . 0.9300 ?
C10 C11 . 1.384(10) ?
C10 H10 . 0.9300 ?
C11 C12 . 1.382(9) ?
C11 H11 . 0.9300 ?
C12 C13 . 1.384(8) ?
C12 C14 . 1.505(9) ?
C13 O1 . 1.352(7) ?
C14 H14A . 0.9600 ?
C14 H14B . 0.9600 ?
C14 H14C . 0.9600 ?
O1 H1 . 0.93(7) ?

loop_
_geom_hbond_atom_site_label_D
_geom_hbond_atom_site_label_H
_geom_hbond_atom_site_label_A
_geom_hbond_site_symmetry_A
_geom_hbond_distance_DH
_geom_hbond_distance_HA
_geom_hbond_distance_DA
_geom_hbond_angle_DHA
_geom_hbond_publ_flag
O1 H1 N1 . 0.93(7) 1.82(7) 2.634(6) 144(6) yes
C2 H2 Cg2 3_655 0.93 2.97(6) 3.7445(4) 142(4) yes

loop_
_geom_torsion_atom_site_label_1
_geom_torsion_atom_site_label_2
_geom_torsion_atom_site_label_3
_geom_torsion_atom_site_label_4
_geom_torsion_site_symmetry_1
_geom_torsion_site_symmetry_2
_geom_torsion_site_symmetry_3
_geom_torsion_site_symmetry_4
_geom_torsion
_geom_torsion_publ_flag
C6 C1 C2 C3 . . . . 0.4(10) ?
I1 C1 C2 C3 . . . . -179.2(5) ?
C1 C2 C3 C4 . . . . -0.9(11) ?
C2 C3 C4 C5 . . . . 0.9(11) ?
C3 C4 C5 C6 . . . . -0.3(11) ?
C4 C5 C6 C1 . . . . -0.3(9) ?
C4 C5 C6 N1 . . . . -177.3(6) ?
C2 C1 C6 C5 . . . . 0.2(9) ?
I1 C1 C6 C5 . . . . 179.8(5) ?
C2 C1 C6 N1 . . . . 177.4(5) ?
I1 C1 C6 N1 . . . . -3.1(8) ?
N1 C7 C8 C9 . . . . -175.8(6) ?
N1 C7 C8 C13 . . . . 3.8(9) ?
C13 C8 C9 C10 . . . . -1.5(9) ?
C7 C8 C9 C10 . . . . 178.2(6) ?
C8 C9 C10 C11 . . . . 0.9(10) ?
C9 C10 C11 C12 . . . . -0.5(10) ?
C10 C11 C12 C13 . . . . 0.8(9) ?
C10 C11 C12 C14 . . . . 179.6(6) ?
C11 C12 C13 O1 . . . . 180.0(5) ?
C14 C12 C13 O1 . . . . 1.2(8) ?
C11 C12 C13 C8 . . . . -1.4(8) ?
C14 C12 C13 C8 . . . . 179.8(5) ?
C9 C8 C13 O1 . . . . -179.7(5) ?
C7 C8 C13 O1 . . . . 0.7(8) ?
C9 C8 C13 C12 . . . . 1.7(8) ?
C7 C8 C13 C12 . . . . -177.9(5) ?
C8 C7 N1 C6 . . . . 175.4(5) ?
C5 C6 N1 C7 . . . . -33.7(9) ?
C1 C6 N1 C7 . . . . 149.2(5) ?

_cod_database_fobs_code 2243571
